data_7002020
loop_
_publ_author_name
'Radloff, Christian'
'Hahn, F. Ekkehardt'
'Pape, Tania'
'Fr\"ohlich, Roland'

_publ_section_title
;
 Supramolecular structures from mono and dimetalated biscarbene ligands
;
_journal_issue 35
_journal_name_full 'Dalton Transactions'
_journal_page_first 7215
_journal_paper_doi 10.1039/b907896g
_journal_year 2009
_chemical_formula_sum 'C79 H91 Cl13 N4 O P4 Pt2'
_chemical_formula_weight 2087.47
_chemical_name_systematic
;
?
;
_space_group_IT_number 14
_symmetry_cell_setting monoclinic
_symmetry_space_group_name_Hall '-P 2ybc'
_symmetry_space_group_name_H-M 'P 1 21/c 1'
_atom_sites_solution_hydrogens geom
_atom_sites_solution_primary direct
_atom_sites_solution_secondary difmap
_audit_creation_method SHELXL-97
_cell_angle_alpha 90.00
_cell_angle_beta 95.896(4)
_cell_angle_gamma 90.00
_cell_formula_units_Z 2
_cell_length_a 11.1317(5)
_cell_length_b 23.3036(13)
_cell_length_c 17.7567(11)
_cell_measurement_reflns_used 900
_cell_measurement_temperature 153(2)
_cell_measurement_theta_max 75
_cell_measurement_theta_min 1
_cell_volume 4581.9(4)
_computing_cell_refinement 'SAINT (Bruker AXS, 2000)'
_computing_data_collection 'SMART (Bruker AXS, 2000)'
_computing_data_reduction 'SAINT,SADABS (Bruker AXS, 2000)'
_computing_molecular_graphics
;
ORTEP3,L.J. Farrugia, J. Appl. Cryst. (1997) 30, 565
;
_computing_structure_refinement 'SHELXL-97 (Sheldrick, 1997)'
_computing_structure_solution 'SHELXS-97 (Sheldrick, 1990)'
_diffrn_ambient_temperature 153(2)
_diffrn_detector_area_resol_mean 80
_diffrn_measured_fraction_theta_full 0.940
_diffrn_measured_fraction_theta_max 0.940
_diffrn_measurement_device_type 'CCD area detector'
_diffrn_measurement_method 'Omega and Phi scans'
_diffrn_radiation_monochromator goebel-mirror
_diffrn_radiation_source 'rotating anode'
_diffrn_radiation_type CuK\a
_diffrn_radiation_wavelength 1.54178
_diffrn_reflns_av_R_equivalents 0.1092
_diffrn_reflns_av_sigmaI/netI 0.1830
_diffrn_reflns_limit_h_max 13
_diffrn_reflns_limit_h_min -11
_diffrn_reflns_limit_k_max 28
_diffrn_reflns_limit_k_min -24
_diffrn_reflns_limit_l_max 21
_diffrn_reflns_limit_l_min -20
_diffrn_reflns_number 25947
_diffrn_reflns_theta_full 72.51
_diffrn_reflns_theta_max 72.51
_diffrn_reflns_theta_min 3.14
_exptl_absorpt_coefficient_mu 10.109
_exptl_absorpt_correction_T_max 0.6879
_exptl_absorpt_correction_T_min 0.2783
_exptl_absorpt_correction_type multi-scan
_exptl_absorpt_process_details
;
Corrections were done with the SADABS program, utilizing the none merged
raw data obtained from the integration process. Integration and final cell
refinement were done with SAINT.

SADABS reports Maximum and minimum
effective transmission: 1.000000 0.464263

;
_exptl_crystal_colour colourless
_exptl_crystal_density_diffrn 1.513
_exptl_crystal_density_method 'not measured'
_exptl_crystal_description 'transparent plates'
_exptl_crystal_F_000 2076
_exptl_crystal_size_max 0.17
_exptl_crystal_size_mid 0.13
_exptl_crystal_size_min 0.04
_refine_diff_density_max 2.809
_refine_diff_density_min -2.160
_refine_diff_density_rms 0.196
_refine_ls_extinction_method none
_refine_ls_goodness_of_fit_ref 0.886
_refine_ls_hydrogen_treatment noref
_refine_ls_matrix_type full
_refine_ls_number_parameters 460
_refine_ls_number_reflns 8531
_refine_ls_number_restraints 0
_refine_ls_restrained_S_all 0.886
_refine_ls_R_factor_all 0.1257
_refine_ls_R_factor_gt 0.0650
_refine_ls_shift/su_max 0.000
_refine_ls_shift/su_mean 0.000
_refine_ls_structure_factor_coef Fsqd
_refine_ls_weighting_details 'calc w=1/[\s^2^(Fo^2^)+(0.0841P)^2^+0.0000P] where P=(Fo^2^+2Fc^2^)/3'
_refine_ls_weighting_scheme calc
_refine_ls_wR_factor_gt 0.1694
_refine_ls_wR_factor_ref 0.1856
_reflns_number_gt 4259
_reflns_number_total 8531
_reflns_threshold_expression >2sigma(I)
_cod_data_source_file b907896g.txt
_cod_data_source_block sad5
_cod_original_sg_symbol_H-M P2(1)/c
_cod_database_code 7002020

loop_
_symmetry_equiv_pos_as_xyz
'x, y, z'
'-x, y+1/2, -z+1/2'
'-x, -y, -z'
'x, -y-1/2, z-1/2'

loop_
_atom_site_label
_atom_site_type_symbol
_atom_site_fract_x
_atom_site_fract_y
_atom_site_fract_z
_atom_site_U_iso_or_equiv
_atom_site_adp_type
_atom_site_occupancy
_atom_site_symmetry_multiplicity
_atom_site_calc_flag
_atom_site_refinement_flags
_atom_site_disorder_assembly
_atom_site_disorder_group
Pt1 Pt 0.26409(5) 0.16226(2) 0.88471(3) 0.03082(16) Uani 1 1 d . . .
P1 P 0.1010(3) 0.21783(13) 0.85887(18) 0.0311(7) Uani 1 1 d . . .
P2 P 0.3633(3) 0.23247(14) 0.82357(19) 0.0328(8) Uani 1 1 d . . .
Cl1 Cl 0.4403(2) 0.10452(13) 0.90987(18) 0.0369(8) Uani 1 1 d . . .
C1 C 0.1681(9) 0.0984(4) 0.9300(7) 0.027(3) Uani 1 1 d . . .
N1 N 0.0958(8) 0.0618(4) 0.8900(5) 0.029(2) Uani 1 1 d . . .
N2 N 0.1623(8) 0.0878(4) 1.0044(6) 0.028(2) Uani 1 1 d . . .
C2 C 0.0380(10) 0.0248(5) 0.9371(8) 0.031(3) Uani 1 1 d . . .
C3 C -0.0443(11) -0.0176(5) 0.9223(7) 0.030(3) Uani 1 1 d . . .
H3 H -0.0729 -0.0293 0.8724 0.036 Uiso 1 1 calc R . .
C4 C -0.0831(10) -0.0423(5) 0.9865(7) 0.032(3) Uani 1 1 d . . .
C5 C 0.0784(11) 0.0578(5) 0.8074(7) 0.033(3) Uani 1 1 d . . .
H5A H 0.0894 0.0963 0.7855 0.040 Uiso 1 1 calc R . .
H5B H -0.0055 0.0454 0.7916 0.040 Uiso 1 1 calc R . .
C6 C 0.1656(11) 0.0159(5) 0.7758(7) 0.038(3) Uani 1 1 d . . .
H6A H 0.2496 0.0257 0.7953 0.045 Uiso 1 1 calc R . .
H6B H 0.1485 -0.0236 0.7922 0.045 Uiso 1 1 calc R . .
C7 C 0.1514(12) 0.0192(6) 0.6901(7) 0.044(4) Uani 1 1 d . . .
H7A H 0.0663 0.0115 0.6708 0.053 Uiso 1 1 calc R . .
H7B H 0.1726 0.0581 0.6738 0.053 Uiso 1 1 calc R . .
C8 C 0.2327(15) -0.0245(7) 0.6579(8) 0.079(6) Uani 1 1 d . . .
H8A H 0.2748 -0.0469 0.6993 0.118 Uiso 1 1 calc R . .
H8B H 0.2920 -0.0047 0.6301 0.118 Uiso 1 1 calc R . .
H8C H 0.1839 -0.0503 0.6235 0.118 Uiso 1 1 calc R . .
C9 C 0.2387(11) 0.1117(5) 1.0683(7) 0.038(3) Uani 1 1 d . . .
H9A H 0.1889 0.1221 1.1094 0.046 Uiso 1 1 calc R . .
H9B H 0.2793 0.1468 1.0524 0.046 Uiso 1 1 calc R . .
C10 C 0.3363(11) 0.0655(6) 1.0978(8) 0.047(4) Uani 1 1 d . . .
H10A H 0.2953 0.0314 1.1166 0.056 Uiso 1 1 calc R . .
H10B H 0.3815 0.0531 1.0555 0.056 Uiso 1 1 calc R . .
C11 C 0.4239(15) 0.0899(7) 1.1613(10) 0.076(5) Uani 1 1 d . . .
H11A H 0.4673 0.1229 1.1417 0.091 Uiso 1 1 calc R . .
H11B H 0.3779 0.1041 1.2024 0.091 Uiso 1 1 calc R . .
C12 C 0.5140(16) 0.0460(8) 1.1928(11) 0.109(8) Uani 1 1 d . . .
H12A H 0.4746 0.0188 1.2244 0.163 Uiso 1 1 calc R . .
H12B H 0.5805 0.0652 1.2234 0.163 Uiso 1 1 calc R . .
H12C H 0.5458 0.0253 1.1510 0.163 Uiso 1 1 calc R . .
C13 C -0.0444(11) 0.1840(5) 0.8379(8) 0.034(3) Uani 1 1 d . . .
C14 C -0.0999(13) 0.1853(6) 0.7650(9) 0.050(4) Uani 1 1 d . . .
H14 H -0.0621 0.2049 0.7268 0.059 Uiso 1 1 calc R . .
C15 C -0.1003(11) 0.1581(6) 0.8941(7) 0.040(3) Uani 1 1 d . . .
H15 H -0.0658 0.1606 0.9452 0.048 Uiso 1 1 calc R . .
C16 C -0.2082(12) 0.1280(7) 0.8761(9) 0.057(4) Uani 1 1 d . . .
H16 H -0.2427 0.1068 0.9142 0.068 Uiso 1 1 calc R . .
C17 C -0.2648(13) 0.1289(6) 0.8032(11) 0.063(5) Uani 1 1 d . . .
H17 H -0.3397 0.1096 0.7922 0.075 Uiso 1 1 calc R . .
C18 C -0.2141(15) 0.1575(7) 0.7458(10) 0.069(5) Uani 1 1 d . . .
H18 H -0.2533 0.1586 0.6957 0.082 Uiso 1 1 calc R . .
C19 C 0.0852(11) 0.2678(5) 0.9335(8) 0.039(3) Uani 1 1 d . . .
C20 C 0.0034(13) 0.3140(7) 0.9199(10) 0.073(6) Uani 1 1 d . . .
H20 H -0.0466 0.3178 0.8735 0.088 Uiso 1 1 calc R . .
C21 C 0.0002(15) 0.3547(7) 0.9802(14) 0.103(8) Uani 1 1 d . . .
H21 H -0.0512 0.3872 0.9723 0.124 Uiso 1 1 calc R . .
C22 C 0.0663(15) 0.3491(8) 1.0467(10) 0.074(6) Uani 1 1 d . . .
H22 H 0.0579 0.3755 1.0866 0.088 Uiso 1 1 calc R . .
C23 C 0.1439(16) 0.3059(7) 1.0561(10) 0.067(5) Uani 1 1 d . . .
H23 H 0.1938 0.3028 1.1026 0.080 Uiso 1 1 calc R . .
C24 C 0.1546(13) 0.2665(6) 1.0024(7) 0.046(4) Uani 1 1 d . . .
H24 H 0.2120 0.2365 1.0120 0.055 Uiso 1 1 calc R . .
C25 C 0.1260(11) 0.2601(6) 0.7755(7) 0.045(4) Uani 1 1 d . . .
H25A H 0.1258 0.2353 0.7303 0.054 Uiso 1 1 calc R . .
H25B H 0.0627 0.2898 0.7657 0.054 Uiso 1 1 calc R . .
C26 C 0.2536(11) 0.2885(5) 0.7954(8) 0.047(4) Uani 1 1 d . . .
H26A H 0.2502 0.3164 0.8372 0.057 Uiso 1 1 calc R . .
H26B H 0.2779 0.3093 0.7507 0.057 Uiso 1 1 calc R . .
C27 C 0.4886(11) 0.2710(5) 0.8712(7) 0.035(3) Uani 1 1 d . . .
C28 C 0.4980(13) 0.3296(6) 0.8686(8) 0.052(4) Uani 1 1 d . . .
H28 H 0.4353 0.3506 0.8407 0.063 Uiso 1 1 calc R . .
C29 C 0.5931(16) 0.3589(7) 0.9041(10) 0.067(5) Uani 1 1 d . . .
H29 H 0.5969 0.3995 0.9009 0.080 Uiso 1 1 calc R . .
C30 C 0.6849(14) 0.3280(8) 0.9455(10) 0.071(6) Uani 1 1 d . . .
H30 H 0.7513 0.3478 0.9715 0.085 Uiso 1 1 calc R . .
C31 C 0.6799(15) 0.2695(9) 0.9487(10) 0.089(6) Uani 1 1 d . . .
H31 H 0.7431 0.2485 0.9763 0.107 Uiso 1 1 calc R . .
C32 C 0.5825(12) 0.2413(7) 0.9115(9) 0.058(4) Uani 1 1 d . . .
H32 H 0.5795 0.2006 0.9134 0.070 Uiso 1 1 calc R . .
C33 C 0.4135(11) 0.2057(6) 0.7353(7) 0.039(3) Uani 1 1 d . . .
C34 C 0.4702(12) 0.2427(6) 0.6900(8) 0.050(4) Uani 1 1 d . . .
H34 H 0.4855 0.2812 0.7060 0.060 Uiso 1 1 calc R . .
C35 C 0.5044(16) 0.2248(8) 0.6224(10) 0.083(6) Uani 1 1 d . . .
H35 H 0.5430 0.2507 0.5913 0.100 Uiso 1 1 calc R . .
C36 C 0.4835(15) 0.1712(9) 0.6004(9) 0.080(6) Uani 1 1 d . . .
H36 H 0.5052 0.1589 0.5526 0.096 Uiso 1 1 calc R . .
C37 C 0.4281(13) 0.1313(7) 0.6482(8) 0.056(4) Uani 1 1 d . . .
H37 H 0.4158 0.0926 0.6326 0.068 Uiso 1 1 calc R . .
C38 C 0.3938(12) 0.1489(5) 0.7147(8) 0.042(4) Uani 1 1 d . . .
H38 H 0.3570 0.1231 0.7468 0.051 Uiso 1 1 calc R . .
Cl2 Cl 0.9263(4) 0.29806(18) 0.6027(2) 0.0718(13) Uani 1 1 d . . .
Cl3 Cl 0.7683(4) 0.32331(18) 0.7187(3) 0.0767(13) Uani 1 1 d . . .
Cl4 Cl 0.7518(5) 0.3893(2) 0.5806(3) 0.0939(16) Uani 1 1 d . . .
C41 C 0.8528(15) 0.3523(6) 0.6493(8) 0.059(4) Uani 1 1 d . . .
H41 H 0.9139 0.3799 0.6735 0.070 Uiso 1 1 calc R . .
Cl11 Cl 0.2941(7) 0.4317(3) 0.9607(5) 0.0654(13) Uiso 0.50 1 d P . .
Cl12 Cl 0.3784(7) 0.5047(3) 0.8531(5) 0.0654(13) Uiso 0.50 1 d P . .
Cl13 Cl 0.1849(7) 0.5424(4) 0.9183(5) 0.0654(13) Uiso 0.50 1 d P . .
C42 C 0.253(3) 0.4796(13) 0.8965(17) 0.0654(13) Uiso 0.50 1 d P . .
H42 H 0.1978 0.4601 0.8565 0.079 Uiso 0.50 1 calc PR . .
Cl10 Cl 0.0884(3) 0.41192(12) 0.75254(16) 0.0341(7) Uani 1 1 d . . .
O11 O 0.1165(18) 0.5049(9) 0.9577(11) 0.0654(13) Uiso 0.50 1 d P . .

loop_
_atom_site_aniso_label
_atom_site_aniso_U_11
_atom_site_aniso_U_22
_atom_site_aniso_U_33
_atom_site_aniso_U_23
_atom_site_aniso_U_13
_atom_site_aniso_U_12
Pt1 0.0242(2) 0.0293(3) 0.0396(3) 0.0066(3) 0.0066(2) -0.0007(3)
P1 0.0261(17) 0.0295(18) 0.0381(19) 0.0031(15) 0.0048(15) 0.0002(13)
P2 0.0268(17) 0.0305(19) 0.042(2) 0.0049(16) 0.0082(16) -0.0027(13)
Cl1 0.0218(15) 0.0353(18) 0.055(2) 0.0173(15) 0.0096(15) 0.0069(12)
C1 0.011(5) 0.015(6) 0.057(8) 0.002(6) 0.007(6) -0.004(4)
N1 0.027(6) 0.033(6) 0.028(5) 0.001(5) 0.006(5) -0.003(4)
N2 0.024(5) 0.026(6) 0.034(6) 0.003(5) 0.004(5) 0.002(4)
C2 0.020(6) 0.018(6) 0.054(8) 0.007(6) 0.004(6) 0.003(5)
C3 0.042(8) 0.019(6) 0.029(7) -0.003(5) 0.001(6) 0.006(5)
C4 0.020(6) 0.028(7) 0.048(8) 0.000(6) 0.005(6) -0.002(5)
C5 0.035(7) 0.032(7) 0.035(7) 0.006(6) 0.009(6) 0.001(5)
C6 0.037(8) 0.041(8) 0.035(7) 0.004(6) 0.008(6) 0.002(6)
C7 0.056(9) 0.040(8) 0.039(8) -0.001(7) 0.014(7) 0.007(7)
C8 0.108(15) 0.083(13) 0.054(10) -0.003(9) 0.049(11) 0.019(11)
C9 0.035(8) 0.029(7) 0.048(8) 0.008(6) -0.009(7) -0.013(6)
C10 0.028(8) 0.062(10) 0.051(9) -0.011(8) 0.000(7) -0.002(7)
C11 0.075(13) 0.061(12) 0.089(14) -0.024(11) -0.003(11) 0.007(10)
C12 0.079(16) 0.115(18) 0.125(18) 0.025(15) -0.027(14) 0.041(13)
C13 0.031(7) 0.030(7) 0.043(8) -0.006(6) 0.008(7) 0.007(5)
C14 0.046(9) 0.047(9) 0.057(10) 0.013(8) 0.011(8) 0.011(7)
C15 0.028(7) 0.052(9) 0.040(7) -0.004(7) 0.007(6) -0.004(6)
C16 0.034(9) 0.069(11) 0.067(11) 0.003(9) 0.001(9) -0.013(7)
C17 0.031(9) 0.050(10) 0.106(15) -0.025(10) 0.004(10) 0.000(7)
C18 0.061(11) 0.067(12) 0.076(12) -0.010(10) 0.004(10) -0.004(10)
C19 0.028(7) 0.033(8) 0.055(9) 0.005(7) 0.000(7) -0.010(6)
C20 0.038(10) 0.093(14) 0.087(13) -0.032(11) -0.008(9) 0.025(9)
C21 0.041(11) 0.063(13) 0.21(3) -0.072(15) 0.018(14) 0.008(8)
C22 0.051(11) 0.101(17) 0.069(12) -0.059(12) 0.005(10) -0.024(10)
C23 0.063(12) 0.078(14) 0.059(11) 0.001(10) 0.003(10) -0.006(10)
C24 0.057(10) 0.046(9) 0.033(8) -0.004(7) 0.001(7) 0.005(7)
C25 0.044(8) 0.039(8) 0.051(9) 0.023(7) 0.004(7) 0.013(6)
C26 0.037(8) 0.041(9) 0.066(10) 0.030(8) 0.016(8) 0.006(6)
C27 0.032(7) 0.038(8) 0.041(8) -0.005(6) 0.023(7) -0.007(6)
C28 0.049(9) 0.053(10) 0.054(9) 0.011(8) 0.003(8) -0.023(8)
C29 0.068(12) 0.049(10) 0.088(13) -0.008(9) 0.032(11) -0.025(9)
C30 0.045(10) 0.076(14) 0.095(14) -0.042(12) 0.021(10) -0.034(9)
C31 0.049(11) 0.110(17) 0.104(16) -0.046(14) -0.006(11) 0.010(11)
C32 0.039(9) 0.044(9) 0.094(13) -0.020(9) 0.019(9) -0.010(7)
C33 0.041(8) 0.034(8) 0.042(8) -0.003(6) 0.005(7) -0.001(6)
C34 0.058(9) 0.047(9) 0.049(9) -0.001(7) 0.021(8) -0.024(7)
C35 0.097(15) 0.097(16) 0.061(12) -0.018(11) 0.033(11) -0.052(12)
C36 0.065(12) 0.135(18) 0.046(10) -0.017(12) 0.033(9) 0.003(12)
C37 0.054(10) 0.064(11) 0.050(9) -0.019(8) -0.003(8) 0.005(8)
C38 0.050(9) 0.036(9) 0.041(8) 0.005(6) 0.010(7) 0.006(6)
Cl2 0.095(3) 0.069(3) 0.049(2) -0.009(2) -0.005(2) 0.026(2)
Cl3 0.069(3) 0.073(3) 0.090(3) 0.001(2) 0.013(3) -0.003(2)
Cl4 0.111(4) 0.088(4) 0.077(3) -0.006(3) -0.018(3) 0.034(3)
C41 0.076(12) 0.054(11) 0.044(9) 0.005(7) -0.003(8) 0.023(8)
Cl10 0.0449(19) 0.0257(16) 0.0296(16) 0.0018(13) -0.0060(14) 0.0057(13)

loop_
_atom_type_symbol
_atom_type_description
_atom_type_scat_dispersion_real
_atom_type_scat_dispersion_imag
_atom_type_scat_source
C C 0.0181 0.0091 'International Tables Vol C Tables 4.2.6.8 and 6.1.1.4'
H H 0.0000 0.0000 'International Tables Vol C Tables 4.2.6.8 and 6.1.1.4'
N N 0.0311 0.0180 'International Tables Vol C Tables 4.2.6.8 and 6.1.1.4'
O O 0.0492 0.0322 'International Tables Vol C Tables 4.2.6.8 and 6.1.1.4'
P P 0.2955 0.4335 'International Tables Vol C Tables 4.2.6.8 and 6.1.1.4'
Cl Cl 0.3639 0.7018 'International Tables Vol C Tables 4.2.6.8 and 6.1.1.4'
Pt Pt -4.5932 6.9264 'International Tables Vol C Tables 4.2.6.8 and 6.1.1.4'

loop_
_geom_angle_atom_site_label_1
_geom_angle_atom_site_label_2
_geom_angle_atom_site_label_3
_geom_angle
_geom_angle_site_symmetry_1
_geom_angle_site_symmetry_3
_geom_angle_publ_flag
C1 Pt1 P1 93.2(3) . . ?
C1 Pt1 P2 175.0(4) . . ?
P1 Pt1 P2 84.89(11) . . ?
C1 Pt1 Cl1 88.2(3) . . ?
P1 Pt1 Cl1 178.51(11) . . ?
P2 Pt1 Cl1 93.67(11) . . ?
C19 P1 C13 106.5(6) . . ?
C19 P1 C25 106.5(6) . . ?
C13 P1 C25 106.1(6) . . ?
C19 P1 Pt1 111.3(5) . . ?
C13 P1 Pt1 118.7(4) . . ?
C25 P1 Pt1 106.9(4) . . ?
C27 P2 C26 103.7(6) . . ?
C27 P2 C33 106.5(6) . . ?
C26 P2 C33 105.3(6) . . ?
C27 P2 Pt1 121.3(4) . . ?
C26 P2 Pt1 107.3(4) . . ?
C33 P2 Pt1 111.4(4) . . ?
N1 C1 N2 108.6(9) . . ?
N1 C1 Pt1 124.7(9) . . ?
N2 C1 Pt1 126.6(8) . . ?
C1 N1 C2 111.4(10) . . ?
C1 N1 C5 126.0(10) . . ?
C2 N1 C5 122.5(10) . . ?
C1 N2 C4 110.1(10) . 3_557 ?
C1 N2 C9 127.5(10) . . ?
C4 N2 C9 121.6(10) 3_557 . ?
C3 C2 N1 132.4(13) . . ?
C3 C2 C4 123.2(11) . 3_557 ?
N1 C2 C4 104.4(10) . 3_557 ?
C2 C3 C4 113.9(11) . . ?
C3 C4 N2 131.5(12) . 3_557 ?
C3 C4 C2 122.9(11) . 3_557 ?
N2 C4 C2 105.5(10) 3_557 3_557 ?
N1 C5 C6 112.7(10) . . ?
C7 C6 C5 109.5(10) . . ?
C8 C7 C6 110.0(11) . . ?
N2 C9 C10 109.0(10) . . ?
C11 C10 C9 110.9(11) . . ?
C12 C11 C10 111.9(14) . . ?
C15 C13 C14 120.1(13) . . ?
C15 C13 P1 120.5(11) . . ?
C14 C13 P1 119.4(10) . . ?
C13 C14 C18 120.9(14) . . ?
C13 C15 C16 119.9(13) . . ?
C17 C16 C15 120.2(14) . . ?
C16 C17 C18 121.2(15) . . ?
C17 C18 C14 117.3(16) . . ?
C24 C19 C20 117.5(14) . . ?
C24 C19 P1 123.7(11) . . ?
C20 C19 P1 118.6(12) . . ?
C19 C20 C21 116.2(16) . . ?
C22 C21 C20 122.8(17) . . ?
C23 C22 C21 118.7(16) . . ?
C22 C23 C24 122.4(17) . . ?
C23 C24 C19 122.3(15) . . ?
C26 C25 P1 104.8(9) . . ?
C25 C26 P2 108.9(8) . . ?
C28 C27 C32 117.3(13) . . ?
C28 C27 P2 122.7(11) . . ?
C32 C27 P2 120.0(10) . . ?
C29 C28 C27 122.9(16) . . ?
C28 C29 C30 118.6(15) . . ?
C31 C30 C29 120.4(16) . . ?
C30 C31 C32 119.3(18) . . ?
C31 C32 C27 121.5(15) . . ?
C34 C33 C38 121.0(12) . . ?
C34 C33 P2 119.1(10) . . ?
C38 C33 P2 119.9(10) . . ?
C35 C34 C33 120.6(14) . . ?
C36 C35 C34 119.6(15) . . ?
C35 C36 C37 120.6(15) . . ?
C38 C37 C36 120.0(15) . . ?
C37 C38 C33 118.2(13) . . ?
Cl2 C41 Cl3 111.2(8) . . ?
Cl2 C41 Cl4 108.4(8) . . ?
Cl3 C41 Cl4 108.5(9) . . ?
Cl11 C42 Cl13 121.8(18) . . ?
Cl11 C42 Cl12 110.9(18) . . ?
Cl13 C42 Cl12 101.8(16) . . ?

loop_
_geom_bond_atom_site_label_1
_geom_bond_atom_site_label_2
_geom_bond_distance
_geom_bond_site_symmetry_2
_geom_bond_publ_flag
Pt1 C1 2.045(10) . ?
Pt1 P1 2.239(3) . ?
Pt1 P2 2.307(3) . ?
Pt1 Cl1 2.383(3) . ?
P1 C19 1.787(14) . ?
P1 C13 1.804(13) . ?
P1 C25 1.823(12) . ?
P2 C27 1.796(13) . ?
P2 C26 1.823(12) . ?
P2 C33 1.827(13) . ?
C1 N1 1.327(13) . ?
C1 N2 1.352(14) . ?
N1 C2 1.402(13) . ?
N1 C5 1.463(14) . ?
N2 C4 1.398(13) 3_557 ?
N2 C9 1.457(14) . ?
C2 C3 1.355(15) . ?
C2 C4 1.455(17) 3_557 ?
C3 C4 1.387(15) . ?
C4 N2 1.398(13) 3_557 ?
C4 C2 1.455(17) 3_557 ?
C5 C6 1.524(14) . ?
C6 C7 1.515(15) . ?
C7 C8 1.513(16) . ?
C9 C10 1.580(17) . ?
C10 C11 1.523(19) . ?
C11 C12 1.50(2) . ?
C13 C15 1.368(16) . ?
C13 C14 1.376(17) . ?
C14 C18 1.437(19) . ?
C15 C16 1.401(17) . ?
C16 C17 1.38(2) . ?
C17 C18 1.39(2) . ?
C19 C24 1.377(18) . ?
C19 C20 1.414(18) . ?
C20 C21 1.43(2) . ?
C21 C22 1.33(3) . ?
C22 C23 1.33(2) . ?
C23 C24 1.338(19) . ?
C25 C26 1.574(17) . ?
C27 C28 1.371(16) . ?
C27 C32 1.389(19) . ?
C28 C29 1.359(19) . ?
C29 C30 1.40(2) . ?
C30 C31 1.37(2) . ?
C31 C32 1.38(2) . ?
C33 C34 1.376(16) . ?
C33 C38 1.384(17) . ?
C34 C35 1.361(18) . ?
C35 C36 1.32(2) . ?
C36 C37 1.44(2) . ?
C37 C38 1.343(17) . ?
Cl2 C41 1.758(14) . ?
Cl3 C41 1.759(15) . ?
Cl4 C41 1.793(14) . ?
Cl11 C42 1.63(3) . ?
Cl12 C42 1.76(3) . ?
Cl13 C42 1.71(3) . ?
